data_4070858
loop_
_publ_author_name
'Ghosh, Sushobhan'
'Mukherjee, Partha Sarathi'

_publ_section_title
;
 Self-Assembly of a Nanoscopic Prism via a New Organometallic Pt3Acceptor
 and Its Fluorescent Detection of Nitroaromatics
;
_journal_issue 3
_journal_name_full Organometallics
_journal_page_first 316
_journal_paper_doi 10.1021/om701082y
_journal_volume 27
_journal_year 2008
_chemical_formula_moiety 'C60 H102 I3 N P6 Pt3'
_chemical_formula_sum 'C60 H102 I3 N P6 Pt3'
_chemical_formula_weight 1989.22
_chemical_name_systematic
;
 tris-[ethynylphenyl-bis-(triethylphosphine)Platinum iodide]amine
;
_space_group_IT_number 14
_symmetry_cell_setting monoclinic
_symmetry_space_group_name_Hall '-P 2yn'
_symmetry_space_group_name_H-M 'P 1 21/n 1'
_atom_sites_solution_hydrogens geom
_atom_sites_solution_primary direct
_atom_sites_solution_secondary difmap
_audit_creation_method SHELXL-97
_cell_angle_alpha 90.00
_cell_angle_beta 101.622(7)
_cell_angle_gamma 90.00
_cell_formula_units_Z 4
_cell_length_a 16.944(5)
_cell_length_b 17.295(5)
_cell_length_c 25.961(7)
_cell_measurement_reflns_used 934
_cell_measurement_temperature 100(2)
_cell_measurement_theta_max 18.0
_cell_measurement_theta_min 2.5
_cell_volume 7452(4)
_computing_cell_refinement 'Bruker SMART'
_computing_data_collection 'Bruker SMART'
_computing_data_reduction 'Bruker SAINT'
_computing_molecular_graphics 'ORTEP-3 for Windows(Farrugia, 1997)'
_computing_publication_material 'CIFTAB in SHELXL97 (Sheldrick, 1997)'
_computing_structure_refinement 'SHELXL97 (Sheldrick, 1997)'
_computing_structure_solution 'SHELXS97 (Sheldrick, 1990)'
_diffrn_ambient_temperature 100(2)
_diffrn_measured_fraction_theta_full 0.970
_diffrn_measured_fraction_theta_max 0.970
_diffrn_measurement_device_type 'CCD area detector'
_diffrn_measurement_method 'phi and omega scan'
_diffrn_radiation_monochromator graphite
_diffrn_radiation_source 'fine-focus sealed tube'
_diffrn_radiation_type MoK\a
_diffrn_radiation_wavelength 0.71073
_diffrn_reflns_av_R_equivalents 0.0977
_diffrn_reflns_av_sigmaI/netI 0.1131
_diffrn_reflns_limit_h_max 21
_diffrn_reflns_limit_h_min -22
_diffrn_reflns_limit_k_max 22
_diffrn_reflns_limit_k_min -22
_diffrn_reflns_limit_l_max 34
_diffrn_reflns_limit_l_min -30
_diffrn_reflns_number 64163
_diffrn_reflns_theta_full 28.02
_diffrn_reflns_theta_max 28.02
_diffrn_reflns_theta_min 1.42
_exptl_absorpt_coefficient_mu 8.778
_exptl_absorpt_correction_type empirical
_exptl_absorpt_process_details 'SADABS: Blessing, R. (1995), Acta Cryst., A51, 33'
_exptl_crystal_colour 'pale yellow'
_exptl_crystal_density_diffrn 2.216
_exptl_crystal_density_method 'not measured'
_exptl_crystal_description prismatic
_exptl_crystal_F_000 4760
_exptl_crystal_size_max 0.6
_exptl_crystal_size_mid 0.6
_exptl_crystal_size_min 0.4
_refine_diff_density_max 1.410
_refine_diff_density_min -0.947
_refine_diff_density_rms 0.147
_refine_ls_extinction_method none
_refine_ls_goodness_of_fit_ref 0.919
_refine_ls_hydrogen_treatment constr
_refine_ls_matrix_type full
_refine_ls_number_parameters 658
_refine_ls_number_reflns 17491
_refine_ls_number_restraints 0
_refine_ls_restrained_S_all 0.919
_refine_ls_R_factor_all 0.2053
_refine_ls_R_factor_gt 0.0701
_refine_ls_shift/su_max 0.709
_refine_ls_shift/su_mean 0.045
_refine_ls_structure_factor_coef Fsqd
_refine_ls_weighting_details 'calc w=1/[\s^2^(Fo^2^)+(0.0910P)^2^+0.0000P] where P=(Fo^2^+2Fc^2^)/3'
_refine_ls_weighting_scheme calc
_refine_ls_wR_factor_gt 0.1450
_refine_ls_wR_factor_ref 0.1992
_reflns_number_gt 6570
_reflns_number_total 17491
_reflns_threshold_expression >2sigma(I)
_cod_data_source_file om701082y-file001.cif
_cod_data_source_block ma1_m
_cod_original_sg_symbol_H-M P2(1)/n
_cod_database_code 4070858

loop_
_symmetry_equiv_pos_as_xyz
'x, y, z'
'-x+1/2, y+1/2, -z+1/2'
'-x, -y, -z'
'x-1/2, -y-1/2, z-1/2'

loop_
_atom_site_label
_atom_site_type_symbol
_atom_site_fract_x
_atom_site_fract_y
_atom_site_fract_z
_atom_site_U_iso_or_equiv
_atom_site_adp_type
_atom_site_occupancy
_atom_site_symmetry_multiplicity
_atom_site_calc_flag
_atom_site_refinement_flags
Pt1 Pt 0.94102(3) -0.01283(3) 0.74878(2) 0.0824(2) Uani 1 1 d .
Pt2 Pt 0.72928(3) 0.73819(3) 0.97128(2) 0.0830(2) Uani 1 1 d .
Pt3 Pt 0.56065(4) -0.01501(4) 1.23961(2) 0.0937(2) Uani 1 1 d .
I1 I 0.97285(7) -0.07578(7) 0.66231(4) 0.1187(4) Uani 1 1 d .
I2 I 0.49627(10) -0.10025(9) 1.30504(6) 0.1639(6) Uani 1 1 d .
I3 I 0.70761(10) 0.88870(6) 0.98156(7) 0.1792(7) Uani 1 1 d .
P1 P 0.6133(3) 0.0674(3) 1.30691(17) 0.1284(17) Uani 1 1 d .
P2 P 0.5063(3) -0.0922(3) 1.1691(2) 0.1425(19) Uani 1 1 d .
P3 P 0.8643(3) 0.7580(3) 0.9747(2) 0.1219(16) Uani 1 1 d .
P4 P 0.8039(2) -0.0139(2) 0.71784(15) 0.0943(12) Uani 1 1 d .
P5 P 1.0760(3) -0.0117(3) 0.78423(17) 0.1080(14) Uani 1 1 d .
P6 P 0.5918(2) 0.7175(2) 0.95871(18) 0.1009(13) Uani 1 1 d .
N1 N 0.7746(7) 0.2321(6) 1.0042(4) 0.093(3) Uani 1 1 d .
C1 C 0.6928(8) 0.4281(8) 0.9808(5) 0.077(3) Uani 1 1 d .
H1 H 0.6421 0.4502 0.9704 0.092 Uiso 1 1 calc R
C2 C 0.7374(8) 0.2295(7) 1.0904(4) 0.077(4) Uani 1 1 d .
H2 H 0.7612 0.2777 1.0983 0.092 Uiso 1 1 calc R
C3 C 0.7384(8) 0.1967(7) 1.0421(4) 0.073(3) Uani 1 1 d .
C4 C 0.6090(9) 0.0462(8) 1.1906(5) 0.087(4) Uani 1 1 d .
C5 C 0.6327(9) 0.0833(8) 1.1584(6) 0.087(4) Uani 1 1 d .
C6 C 0.7022(8) 0.1931(7) 1.1272(5) 0.082(4) Uani 1 1 d .
H6 H 0.7021 0.2180 1.1590 0.099 Uiso 1 1 calc R
C7 C 0.6984(8) 0.1264(8) 1.0310(5) 0.088(4) Uani 1 1 d .
H7 H 0.6949 0.1037 0.9981 0.106 Uiso 1 1 calc R
C8 C 0.7583(8) 0.4747(8) 0.9896(5) 0.074(3) Uani 1 1 d .
C9 C 0.8445(8) 0.1200(7) 0.9769(5) 0.085(4) Uani 1 1 d .
H9 H 0.8480 0.0976 1.0098 0.102 Uiso 1 1 calc R
C10 C 0.7533(7) 0.5579(8) 0.9824(5) 0.073(3) Uani 1 1 d .
C11 C 0.9003(8) 0.0709(9) 0.8484(6) 0.094(4) Uani 1 1 d .
C12 C 0.8092(8) 0.1916(7) 0.9661(5) 0.079(4) Uani 1 1 d .
C13 C 0.8389(9) 0.1848(8) 0.8801(5) 0.102(5) Uani 1 1 d .
H13 H 0.8385 0.2080 0.8477 0.122 Uiso 1 1 calc R
C14 C 0.8360(9) 0.3594(9) 1.0118(6) 0.097(4) Uani 1 1 d .
H14 H 0.8857 0.3359 1.0236 0.117 Uiso 1 1 calc R
C15 C 0.8318(8) 0.4377(7) 1.0064(6) 0.089(4) Uani 1 1 d .
H15 H 0.8788 0.4668 1.0140 0.107 Uiso 1 1 calc R
C16 C 0.7692(9) 0.3158(7) 1.0002(5) 0.076(4) Uani 1 1 d .
C17 C 0.8742(8) 0.0821(7) 0.9384(5) 0.090(4) Uani 1 1 d .
H17 H 0.8977 0.0337 0.9461 0.108 Uiso 1 1 calc R
C18 C 0.9162(9) 0.0385(8) 0.8120(5) 0.092(4) Uani 1 1 d .
C19 C 0.6642(9) 0.0904(8) 1.0682(6) 0.101(4) Uani 1 1 d .
H19 H 0.6379 0.0435 1.0599 0.122 Uiso 1 1 calc R
C20 C 0.8710(8) 0.1117(8) 0.8897(5) 0.087(4) Uani 1 1 d .
C21 C 0.7451(7) 0.6260(7) 0.9767(5) 0.071(3) Uani 1 1 d .
C22 C 0.5571(8) 0.6229(8) 0.9329(8) 0.136(7) Uani 1 1 d .
H22A H 0.5711 0.6176 0.8986 0.163 Uiso 1 1 calc R
H22B H 0.5877 0.5842 0.9556 0.163 Uiso 1 1 calc R
C23 C 0.6674(8) 0.1221(8) 1.1187(5) 0.084(4) Uani 1 1 d .
C24 C 0.8079(10) 0.2236(8) 0.9169(6) 0.102(5) Uani 1 1 d .
H24 H 0.7853 0.2723 0.9091 0.123 Uiso 1 1 calc R
C25 C 1.1311(11) 0.0490(15) 0.7461(9) 0.175(9) Uani 1 1 d .
H25A H 1.1877 0.0479 0.7627 0.211 Uiso 1 1 calc R
H25B H 1.1260 0.0266 0.7113 0.211 Uiso 1 1 calc R
C26 C 0.4685(10) 0.6026(11) 0.9267(9) 0.182(10) Uani 1 1 d .
H26A H 0.4595 0.5511 0.9130 0.273 Uiso 1 1 calc R
H26B H 0.4367 0.6384 0.9029 0.273 Uiso 1 1 calc R
H26C H 0.4532 0.6055 0.9603 0.273 Uiso 1 1 calc R
C27 C 0.6983(8) 0.3520(7) 0.9866(5) 0.078(4) Uani 1 1 d .
H27 H 0.6513 0.3228 0.9810 0.094 Uiso 1 1 calc R
C28 C 0.5574(13) 0.7271(14) 1.0181(10) 0.178(10) Uani 1 1 d .
H28A H 0.5748 0.7767 1.0338 0.214 Uiso 1 1 calc R
H28B H 0.4990 0.7266 1.0105 0.214 Uiso 1 1 calc R
C29 C 0.782(2) -0.1661(18) 0.7481(14) 0.37(3) Uani 1 1 d .
H29A H 0.7586 -0.2013 0.7692 0.558 Uiso 1 1 calc R
H29B H 0.8398 -0.1708 0.7567 0.558 Uiso 1 1 calc R
H29C H 0.7632 -0.1781 0.7116 0.558 Uiso 1 1 calc R
C30 C 0.5516(18) 0.7840(17) 0.8601(10) 0.239(16) Uani 1 1 d .
H30A H 0.5183 0.8209 0.8380 0.359 Uiso 1 1 calc R
H30B H 0.5418 0.7333 0.8452 0.359 Uiso 1 1 calc R
H30C H 0.6073 0.7973 0.8625 0.359 Uiso 1 1 calc R
C31 C 0.873(2) 0.821(3) 0.921(3) 0.50(5) Uani 1 1 d .
H31A H 0.8351 0.8020 0.8903 0.604 Uiso 1 1 calc R
H31B H 0.8530 0.8713 0.9289 0.604 Uiso 1 1 calc R
C32 C 0.588(2) 0.6630(18) 1.0576(11) 0.256(17) Uani 1 1 d .
H32A H 0.5675 0.6709 1.0890 0.384 Uiso 1 1 calc R
H32B H 0.6460 0.6642 1.0661 0.384 Uiso 1 1 calc R
H32C H 0.5705 0.6138 1.0425 0.384 Uiso 1 1 calc R
C33 C 0.6777(15) 0.1410(15) 1.2897(8) 0.209(11) Uani 1 1 d .
H33A H 0.7198 0.1157 1.2756 0.251 Uiso 1 1 calc R
H33B H 0.6463 0.1716 1.2616 0.251 Uiso 1 1 calc R
C34 C 0.8001(19) 0.1442(15) 0.6902(12) 0.236(14) Uani 1 1 d .
H34A H 0.7769 0.1943 0.6930 0.354 Uiso 1 1 calc R
H34B H 0.7908 0.1288 0.6540 0.354 Uiso 1 1 calc R
H34C H 0.8571 0.1462 0.7041 0.354 Uiso 1 1 calc R
C35 C 0.6667(19) 0.0221(18) 1.3649(8) 0.238(14) Uani 1 1 d .
H35A H 0.6875 0.0618 1.3904 0.286 Uiso 1 1 calc R
H35B H 0.6293 -0.0093 1.3796 0.286 Uiso 1 1 calc R
C36 C 1.1247(11) -0.1062(12) 0.7836(8) 0.163(8) Uani 1 1 d .
H36A H 1.1244 -0.1212 0.7476 0.196 Uiso 1 1 calc R
H36B H 1.1804 -0.1024 0.8020 0.196 Uiso 1 1 calc R
C37 C 0.7597(14) 0.0831(19) 0.7227(11) 0.242(16) Uani 1 1 d .
H37A H 0.7021 0.0812 0.7090 0.290 Uiso 1 1 calc R
H37B H 0.7684 0.0988 0.7593 0.290 Uiso 1 1 calc R
C38 C 1.1052(18) 0.1293(13) 0.7402(12) 0.241(15) Uani 1 1 d .
H38A H 1.1375 0.1566 0.7198 0.361 Uiso 1 1 calc R
H38B H 1.1113 0.1528 0.7743 0.361 Uiso 1 1 calc R
H38C H 1.0496 0.1315 0.7228 0.361 Uiso 1 1 calc R
C39 C 0.7658(11) -0.0428(17) 0.6516(8) 0.208(12) Uani 1 1 d .
H39A H 0.7830 -0.0050 0.6285 0.249 Uiso 1 1 calc R
H39B H 0.7906 -0.0917 0.6457 0.249 Uiso 1 1 calc R
C40 C 1.0984(13) 0.0227(15) 0.8486(10) 0.191(11) Uani 1 1 d .
H40A H 1.1131 0.0765 0.8457 0.230 Uiso 1 1 calc R
H40B H 1.0475 0.0231 0.8602 0.230 Uiso 1 1 calc R
C41 C 0.913(2) 0.7877(19) 1.0737(12) 0.251(18) Uani 1 1 d .
H41A H 0.9446 0.8168 1.1021 0.376 Uiso 1 1 calc R
H41B H 0.9318 0.7351 1.0755 0.376 Uiso 1 1 calc R
H41C H 0.8576 0.7889 1.0764 0.376 Uiso 1 1 calc R
C42 C 0.9213(18) 0.8191(18) 1.0275(18) 0.28(2) Uani 1 1 d .
H42A H 0.9777 0.8207 1.0252 0.339 Uiso 1 1 calc R
H42B H 0.9003 0.8714 1.0245 0.339 Uiso 1 1 calc R
C43 C 0.373(3) -0.0222(19) 1.1421(15) 0.32(3) Uani 1 1 d .
C44 C 0.7380(16) -0.030(2) 1.3561(11) 0.267(18) Uani 1 1 d .
H44A H 0.7636 -0.0526 1.3889 0.400 Uiso 1 1 calc R
H44B H 0.7763 0.0012 1.3426 0.400 Uiso 1 1 calc R
H44C H 0.7179 -0.0699 1.3313 0.400 Uiso 1 1 calc R
C45 C 0.4817(16) 0.1726(15) 1.2829(10) 0.225(12) Uani 1 1 d .
H45A H 0.4389 0.1999 1.2943 0.337 Uiso 1 1 calc R
H45B H 0.4595 0.1399 1.2537 0.337 Uiso 1 1 calc R
H45C H 0.5180 0.2091 1.2723 0.337 Uiso 1 1 calc R
C46 C 1.141(4) 0.001(3) 0.8806(15) 0.72(9) Uani 1 1 d .
H46A H 1.1355 0.0274 0.9122 1.075 Uiso 1 1 calc R
H46B H 1.1942 0.0079 0.8743 1.075 Uiso 1 1 calc R
H46C H 1.1311 -0.0536 0.8845 1.075 Uiso 1 1 calc R
C47 C 0.5326(11) 0.7850(11) 0.9127(12) 0.180(11) Uani 1 1 d .
H47A H 0.4759 0.7730 0.9096 0.216 Uiso 1 1 calc R
H47B H 0.5413 0.8369 0.9269 0.216 Uiso 1 1 calc R
C48 C 0.420(3) -0.202(2) 1.143(3) 0.48(4) Uani 1 1 d .
H48A H 0.4017 -0.2493 1.1564 0.713 Uiso 1 1 calc R
H48B H 0.4369 -0.2132 1.1104 0.713 Uiso 1 1 calc R
H48C H 0.3765 -0.1656 1.1364 0.713 Uiso 1 1 calc R
C49 C 0.924(5) 0.831(3) 0.909(2) 0.63(7) Uani 1 1 d .
H49A H 0.9134 0.8635 0.8779 0.951 Uiso 1 1 calc R
H49B H 0.9466 0.7830 0.9001 0.951 Uiso 1 1 calc R
H49C H 0.9615 0.8566 0.9360 0.951 Uiso 1 1 calc R
C50 C 0.483(6) -0.172(3) 1.1785(19) 0.91(13) Uani 1 1 d .
H50A H 0.5296 -0.2054 1.1792 1.090 Uiso 1 1 calc R
H50B H 0.4696 -0.1749 1.2131 1.090 Uiso 1 1 calc R
C51 C 0.6769(13) -0.0518(13) 0.6357(8) 0.186(9) Uani 1 1 d .
H51A H 0.6632 -0.0675 0.5995 0.278 Uiso 1 1 calc R
H51B H 0.6512 -0.0033 0.6399 0.278 Uiso 1 1 calc R
H51C H 0.6589 -0.0903 0.6574 0.278 Uiso 1 1 calc R
C52 C 0.925(2) 0.6813(15) 0.967(3) 0.37(3) Uani 1 1 d .
H52A H 0.9396 0.6954 0.9340 0.442 Uiso 1 1 calc R
H52B H 0.9726 0.6943 0.9934 0.442 Uiso 1 1 calc R
C53 C 1.0807(17) -0.1695(12) 0.8104(13) 0.29(2) Uani 1 1 d .
H53A H 1.1077 -0.2181 0.8097 0.436 Uiso 1 1 calc R
H53B H 1.0259 -0.1741 0.7918 0.436 Uiso 1 1 calc R
H53C H 1.0816 -0.1550 0.8462 0.436 Uiso 1 1 calc R
C54 C 0.718(2) 0.197(2) 1.3334(13) 0.37(3) Uani 1 1 d .
H54A H 0.7504 0.2338 1.3190 0.559 Uiso 1 1 calc R
H54B H 0.7523 0.1682 1.3609 0.559 Uiso 1 1 calc R
H54C H 0.6778 0.2236 1.3475 0.559 Uiso 1 1 calc R
C55 C 0.932(3) 0.6256(19) 0.966(4) 0.55(6) Uani 1 1 d .
H55A H 0.9816 0.6110 0.9885 0.830 Uiso 1 1 calc R
H55B H 0.9324 0.6100 0.9305 0.830 Uiso 1 1 calc R
H55C H 0.8878 0.6007 0.9775 0.830 Uiso 1 1 calc R
C56 C 0.5312(14) 0.1189(14) 1.3320(9) 0.188(11) Uani 1 1 d .
H56A H 0.4951 0.0818 1.3431 0.225 Uiso 1 1 calc R
H56B H 0.5540 0.1513 1.3618 0.225 Uiso 1 1 calc R
C57 C 0.7536(13) -0.0677(18) 0.7608(10) 0.232(14) Uani 1 1 d .
H57A H 0.7729 -0.0534 0.7973 0.278 Uiso 1 1 calc R
H57B H 0.6957 -0.0607 0.7516 0.278 Uiso 1 1 calc R
C58 C 0.468(3) -0.046(3) 1.084(3) 0.48(4) Uani 1 1 d .
C59 C 0.557(3) -0.096(2) 1.1153(12) 0.29(2) Uani 1 1 d .
C60 C 0.644(3) -0.176(2) 1.185(3) 0.47(4) Uani 1 1 d .

loop_
_atom_site_aniso_label
_atom_site_aniso_U_11
_atom_site_aniso_U_22
_atom_site_aniso_U_33
_atom_site_aniso_U_23
_atom_site_aniso_U_13
_atom_site_aniso_U_12
Pt1 0.0999(4) 0.0829(4) 0.0683(3) -0.0119(3) 0.0260(3) 0.0163(3)
Pt2 0.0950(4) 0.0614(3) 0.0900(4) 0.0001(3) 0.0120(3) -0.0026(3)
Pt3 0.1054(5) 0.0967(4) 0.0849(4) 0.0186(3) 0.0331(3) 0.0046(3)
I1 0.1303(9) 0.1509(10) 0.0802(7) -0.0273(6) 0.0339(6) 0.0326(7)
I2 0.1838(13) 0.1645(12) 0.1666(13) 0.0552(10) 0.0902(11) -0.0091(10)
I3 0.1913(14) 0.0653(7) 0.2521(18) -0.0162(9) -0.0243(12) 0.0049(8)
P1 0.131(4) 0.183(5) 0.075(3) -0.003(3) 0.031(3) -0.038(4)
P2 0.161(5) 0.112(4) 0.171(5) -0.043(3) 0.074(4) -0.027(3)
P3 0.101(3) 0.106(3) 0.153(4) 0.008(3) 0.011(3) -0.028(3)
P4 0.096(3) 0.122(3) 0.071(2) -0.016(2) 0.030(2) 0.004(2)
P5 0.107(3) 0.112(3) 0.098(3) -0.025(3) 0.003(2) 0.025(3)
P6 0.094(3) 0.085(3) 0.128(3) -0.021(2) 0.033(3) 0.007(2)
N1 0.148(10) 0.056(6) 0.093(8) 0.006(6) 0.068(8) 0.022(6)
C1 0.082(10) 0.073(9) 0.077(9) 0.012(7) 0.023(7) 0.023(8)
C2 0.117(11) 0.062(7) 0.055(7) -0.008(6) 0.028(7) 0.005(7)
C3 0.114(10) 0.052(7) 0.054(8) -0.002(6) 0.021(7) 0.016(7)
C4 0.117(12) 0.084(9) 0.066(9) 0.004(7) 0.032(8) 0.009(8)
C5 0.101(11) 0.085(9) 0.073(9) 0.005(8) 0.013(8) 0.016(8)
C6 0.130(12) 0.072(9) 0.055(8) -0.001(7) 0.043(8) 0.016(8)
C7 0.126(12) 0.086(10) 0.066(8) 0.005(7) 0.049(8) -0.003(8)
C8 0.071(9) 0.080(10) 0.077(8) -0.005(7) 0.035(7) 0.018(8)
C9 0.120(11) 0.081(9) 0.063(8) 0.020(7) 0.041(8) 0.034(8)
C10 0.075(9) 0.065(9) 0.085(9) -0.016(7) 0.027(7) 0.002(7)
C11 0.102(11) 0.102(11) 0.085(10) -0.007(9) 0.032(9) -0.001(8)
C12 0.110(10) 0.061(8) 0.074(9) -0.013(7) 0.035(8) 0.010(7)
C13 0.163(14) 0.080(10) 0.080(9) 0.009(8) 0.065(10) 0.013(9)
C14 0.096(12) 0.078(10) 0.119(12) 0.003(9) 0.027(9) 0.037(9)
C15 0.072(9) 0.071(9) 0.127(12) 0.006(8) 0.026(8) 0.007(7)
C16 0.097(11) 0.056(8) 0.081(9) -0.006(6) 0.030(8) 0.008(8)
C17 0.139(13) 0.065(8) 0.074(9) 0.003(7) 0.039(9) 0.025(8)
C18 0.119(12) 0.091(10) 0.072(9) -0.010(8) 0.030(8) 0.014(8)
C19 0.127(12) 0.096(11) 0.087(11) -0.016(9) 0.037(9) -0.004(9)
C20 0.120(11) 0.068(9) 0.083(10) -0.010(8) 0.046(9) 0.003(8)
C21 0.082(9) 0.060(8) 0.073(8) -0.004(6) 0.019(7) 0.006(6)
C22 0.075(11) 0.097(11) 0.23(2) -0.051(12) 0.016(11) -0.013(8)
C23 0.097(10) 0.084(10) 0.085(10) 0.020(8) 0.046(8) 0.001(8)
C24 0.163(15) 0.078(9) 0.079(10) 0.013(8) 0.054(10) 0.029(9)
C25 0.110(15) 0.25(3) 0.18(2) -0.04(2) 0.048(14) -0.053(17)
C26 0.105(15) 0.177(19) 0.28(3) -0.105(18) 0.064(15) -0.034(12)
C27 0.084(10) 0.058(8) 0.096(10) 0.013(7) 0.027(8) 0.009(7)
C28 0.147(18) 0.20(2) 0.21(3) -0.09(2) 0.098(19) -0.045(17)
C29 0.48(6) 0.24(3) 0.34(5) 0.15(3) -0.08(4) -0.20(4)
C30 0.26(3) 0.28(3) 0.13(2) 0.01(2) -0.05(2) 0.07(3)
C31 0.17(3) 0.52(7) 0.86(12) 0.51(8) 0.20(5) 0.00(3)
C32 0.34(4) 0.29(4) 0.18(3) -0.01(3) 0.15(3) -0.11(3)
C33 0.24(3) 0.26(3) 0.115(16) -0.036(18) 0.025(16) -0.09(2)
C34 0.27(4) 0.18(2) 0.27(4) 0.07(2) 0.08(3) 0.06(2)
C35 0.28(3) 0.35(4) 0.076(14) 0.019(19) 0.001(18) -0.09(3)
C36 0.136(16) 0.159(18) 0.165(19) -0.041(15) -0.037(14) 0.050(14)
C37 0.13(2) 0.36(4) 0.21(3) -0.13(3) -0.004(18) 0.05(2)
C38 0.30(4) 0.117(18) 0.32(4) 0.00(2) 0.10(3) -0.03(2)
C39 0.080(13) 0.41(4) 0.127(17) -0.06(2) 0.006(12) 0.024(18)
C40 0.132(17) 0.23(3) 0.19(3) -0.06(2) -0.008(16) 0.083(17)
C41 0.37(5) 0.18(3) 0.20(3) 0.01(2) 0.02(3) -0.01(3)
C42 0.17(2) 0.15(3) 0.48(7) 0.02(4) -0.05(4) -0.011(19)
C43 0.38(6) 0.27(3) 0.23(4) -0.01(3) -0.15(4) -0.02(3)
C44 0.16(2) 0.44(5) 0.19(3) 0.08(3) 0.01(2) 0.12(3)
C45 0.23(3) 0.21(3) 0.23(3) 0.00(2) 0.05(2) 0.08(2)
C46 0.93(13) 0.83(12) 0.23(4) -0.26(6) -0.27(6) 0.76(12)
C47 0.095(14) 0.110(14) 0.30(3) -0.019(19) -0.035(18) 0.034(10)
C48 0.43(7) 0.25(5) 0.78(13) 0.15(6) 0.22(8) -0.06(4)
C49 1.2(2) 0.35(6) 0.42(8) 0.04(6) 0.39(11) -0.29(10)
C50 2.0(3) 0.56(9) 0.33(6) -0.28(6) 0.62(12) -0.96(16)
C51 0.18(2) 0.23(2) 0.148(19) -0.058(18) 0.039(16) -0.014(19)
C52 0.13(2) 0.12(2) 0.88(10) 0.11(5) 0.17(4) 0.00(2)
C53 0.25(3) 0.087(15) 0.45(5) 0.03(2) -0.13(3) -0.013(17)
C54 0.32(4) 0.55(7) 0.28(4) -0.22(5) 0.13(3) -0.26(5)
C55 0.22(4) 0.17(3) 1.37(19) 0.09(8) 0.39(7) -0.03(3)
C56 0.20(2) 0.21(2) 0.19(2) -0.103(19) 0.108(19) -0.078(19)
C57 0.149(19) 0.36(4) 0.19(2) 0.09(3) 0.042(17) -0.07(2)
C58 0.31(6) 0.53(8) 0.56(9) 0.34(7) 0.01(6) 0.02(5)
C59 0.45(6) 0.28(4) 0.18(3) -0.12(3) 0.19(3) -0.17(4)
C60 0.31(5) 0.22(4) 0.88(13) -0.22(6) 0.10(6) 0.06(3)

loop_
_atom_type_symbol
_atom_type_description
_atom_type_scat_dispersion_real
_atom_type_scat_dispersion_imag
_atom_type_scat_source
C C 0.0033 0.0016 'International Tables Vol C Tables 4.2.6.8 and 6.1.1.4'
H H 0.0000 0.0000 'International Tables Vol C Tables 4.2.6.8 and 6.1.1.4'
N N 0.0061 0.0033 'International Tables Vol C Tables 4.2.6.8 and 6.1.1.4'
P P 0.1023 0.0942 'International Tables Vol C Tables 4.2.6.8 and 6.1.1.4'
I I -0.4742 1.8119 'International Tables Vol C Tables 4.2.6.8 and 6.1.1.4'
Pt Pt -1.7033 8.3905 'International Tables Vol C Tables 4.2.6.8 and 6.1.1.4'

loop_
_geom_angle_atom_site_label_1
_geom_angle_atom_site_label_2
_geom_angle_atom_site_label_3
_geom_angle
C18 Pt1 P5 91.4(4)
C18 Pt1 P4 85.7(4)
P5 Pt1 P4 176.78(15)
C18 Pt1 I1 177.6(4)
P5 Pt1 I1 89.23(11)
P4 Pt1 I1 93.71(9)
C21 Pt2 P3 91.4(4)
C21 Pt2 P6 88.6(3)
P3 Pt2 P6 174.20(18)
C21 Pt2 I3 170.1(3)
P3 Pt2 I3 90.37(13)
P6 Pt2 I3 90.58(10)
C4 Pt3 P1 90.5(4)
C4 Pt3 P2 87.1(4)
P1 Pt3 P2 177.0(2)
C4 Pt3 I2 178.8(4)
P1 Pt3 I2 90.27(13)
P2 Pt3 I2 92.09(15)
C35 P1 C33 107.1(12)
C35 P1 C56 101.7(14)
C33 P1 C56 106.3(12)
C35 P1 Pt3 115.2(10)
C33 P1 Pt3 114.5(7)
C56 P1 Pt3 110.9(7)
C50 P2 C59 107(2)
C50 P2 C58 117(3)
C59 P2 C58 49.5(19)
C50 P2 Pt3 119(2)
C59 P2 Pt3 117.4(10)
C58 P2 Pt3 123.4(17)
C52 P3 C42 107(2)
C52 P3 C31 103(3)
C42 P3 C31 97(2)
C52 P3 Pt2 119.8(11)
C42 P3 Pt2 118.9(13)
C31 P3 Pt2 107.3(12)
C57 P4 C39 109.2(13)
C57 P4 C37 100.3(14)
C39 P4 C37 104.3(12)
C57 P4 Pt1 111.1(8)
C39 P4 Pt1 118.9(6)
C37 P4 Pt1 111.3(8)
C40 P5 C25 106.7(12)
C40 P5 C36 107.5(10)
C25 P5 C36 103.2(11)
C40 P5 Pt1 113.4(7)
C25 P5 Pt1 111.5(7)
C36 P5 Pt1 113.9(7)
C28 P6 C22 105.5(10)
C28 P6 C47 106.2(13)
C22 P6 C47 103.9(9)
C28 P6 Pt2 111.3(8)
C22 P6 Pt2 115.6(5)
C47 P6 Pt2 113.5(8)
C3 N1 C12 124.7(10)
C3 N1 C16 117.1(9)
C12 N1 C16 117.9(10)
C27 C1 C8 122.3(13)
C27 C1 H1 118.8
C8 C1 H1 118.8
C3 C2 C6 122.0(12)
C3 C2 H2 119.0
C6 C2 H2 119.0
C2 C3 C7 116.9(12)
C2 C3 N1 123.0(12)
C7 C3 N1 120.0(11)
C5 C4 Pt3 175.0(14)
C4 C5 C23 174.0(15)
C23 C6 C2 122.3(11)
C23 C6 H6 118.9
C2 C6 H6 118.9
C19 C7 C3 120.4(13)
C19 C7 H7 119.8
C3 C7 H7 119.8
C1 C8 C15 115.5(12)
C1 C8 C10 122.9(11)
C15 C8 C10 121.5(12)
C12 C9 C17 119.3(11)
C12 C9 H9 120.3
C17 C9 H9 120.3
C21 C10 C8 176.6(13)
C18 C11 C20 173.2(16)
C9 C12 C24 118.0(11)
C9 C12 N1 121.5(12)
C24 C12 N1 120.5(11)
C24 C13 C20 121.3(13)
C24 C13 H13 119.4
C20 C13 H13 119.4
C16 C14 C15 120.8(13)
C16 C14 H14 119.6
C15 C14 H14 119.6
C14 C15 C8 121.1(13)
C14 C15 H15 119.5
C8 C15 H15 119.5
C14 C16 C27 117.9(12)
C14 C16 N1 120.4(13)
C27 C16 N1 121.7(13)
C20 C17 C9 123.1(12)
C20 C17 H17 118.5
C9 C17 H17 118.5
C11 C18 Pt1 177.7(14)
C7 C19 C23 122.4(13)
C7 C19 H19 118.8
C23 C19 H19 118.8
C17 C20 C13 117.2(12)
C17 C20 C11 123.3(13)
C13 C20 C11 119.5(13)
C10 C21 Pt2 176.6(11)
C26 C22 P6 119.0(11)
C26 C22 H22A 107.6
P6 C22 H22A 107.5
C26 C22 H22B 107.6
P6 C22 H22B 107.6
H22A C22 H22B 107.0
C6 C23 C19 115.8(12)
C6 C23 C5 121.7(13)
C19 C23 C5 122.4(13)
C13 C24 C12 121.0(12)
C13 C24 H24 119.5
C12 C24 H24 119.5
C38 C25 P5 115.5(17)
C38 C25 H25A 108.4
P5 C25 H25A 108.4
C38 C25 H25B 108.4
P5 C25 H25B 108.4
H25A C25 H25B 107.5
C22 C26 H26A 109.5
C22 C26 H26B 109.5
H26A C26 H26B 109.5
C22 C26 H26C 109.5
H26A C26 H26C 109.5
H26B C26 H26C 109.5
C1 C27 C16 122.3(13)
C1 C27 H27 118.9
C16 C27 H27 118.8
C32 C28 P6 113.0(17)
C32 C28 H28A 109.0
P6 C28 H28A 109.0
C32 C28 H28B 108.9
P6 C28 H28B 109.0
H28A C28 H28B 107.8
C57 C29 H29A 109.4
C57 C29 H29B 109.5
H29A C29 H29B 109.5
C57 C29 H29C 109.5
H29A C29 H29C 109.5
H29B C29 H29C 109.5
C47 C30 H30A 109.5
C47 C30 H30B 109.4
H30A C30 H30B 109.5
C47 C30 H30C 109.5
H30A C30 H30C 109.5
H30B C30 H30C 109.5
C49 C31 P3 124(6)
C49 C31 H31A 105.1
P3 C31 H31A 106.5
C49 C31 H31B 106.4
P3 C31 H31B 106.8
H31A C31 H31B 106.7
C28 C32 H32A 109.5
C28 C32 H32B 109.4
H32A C32 H32B 109.5
C28 C32 H32C 109.5
H32A C32 H32C 109.5
H32B C32 H32C 109.5
C54 C33 P1 117.8(18)
C54 C33 H33A 107.8
P1 C33 H33A 107.8
C54 C33 H33B 107.9
P1 C33 H33B 107.9
H33A C33 H33B 107.2
C37 C34 H34A 109.5
C37 C34 H34B 109.5
H34A C34 H34B 109.5
C37 C34 H34C 109.5
H34A C34 H34C 109.5
H34B C34 H34C 109.5
C44 C35 P1 114.1(18)
C44 C35 H35A 108.7
P1 C35 H35A 108.8
C44 C35 H35B 108.8
P1 C35 H35B 108.7
H35A C35 H35B 107.6
C53 C36 P5 111.4(17)
C53 C36 H36A 109.4
P5 C36 H36A 109.3
C53 C36 H36B 109.3
P5 C36 H36B 109.3
H36A C36 H36B 108.0
C34 C37 P4 110.0(18)
C34 C37 H37A 109.7
P4 C37 H37A 109.7
C34 C37 H37B 109.7
P4 C37 H37B 109.6
H37A C37 H37B 108.2
C25 C38 H38A 109.4
C25 C38 H38B 109.5
H38A C38 H38B 109.5
C25 C38 H38C 109.5
H38A C38 H38C 109.5
H38B C38 H38C 109.5
C51 C39 P4 116.5(14)
C51 C39 H39A 108.2
P4 C39 H39A 108.2
C51 C39 H39B 108.1
P4 C39 H39B 108.1
H39A C39 H39B 107.3
C46 C40 P5 128(3)
C46 C40 H40A 105.3
P5 C40 H40A 105.4
C46 C40 H40B 105.4
P5 C40 H40B 105.2
H40A C40 H40B 106.0
C42 C41 H41A 108.8
C42 C41 H41B 110.0
H41A C41 H41B 109.5
C42 C41 H41C 109.7
H41A C41 H41C 109.5
H41B C41 H41C 109.5
C41 C42 P3 107(3)
C41 C42 H42A 110.3
P3 C42 H42A 110.0
C41 C42 H42B 110.5
P3 C42 H42B 110.1
H42A C42 H42B 108.4
C35 C44 H44A 109.4
C35 C44 H44B 109.6
H44A C44 H44B 109.5
C35 C44 H44C 109.4
H44A C44 H44C 109.5
H44B C44 H44C 109.5
C56 C45 H45A 109.5
C56 C45 H45B 109.5
H45A C45 H45B 109.5
C56 C45 H45C 109.5
H45A C45 H45C 109.5
H45B C45 H45C 109.5
C40 C46 H46A 109.5
C40 C46 H46B 109.5
H46A C46 H46B 109.5
C40 C46 H46C 109.4
H46A C46 H46C 109.5
H46B C46 H46C 109.5
C30 C47 P6 114.1(17)
C30 C47 H47A 108.7
P6 C47 H47A 108.7
C30 C47 H47B 108.7
P6 C47 H47B 108.7
H47A C47 H47B 107.6
C50 C48 H48A 109.0
C50 C48 H48B 108.9
H48A C48 H48B 109.5
C50 C48 H48C 110.6
H48A C48 H48C 109.5
H48B C48 H48C 109.5
C31 C49 H49A 111.6
C31 C49 H49B 109.0
H49A C49 H49B 109.5
C31 C49 H49C 107.9
H49A C49 H49C 109.5
H49B C49 H49C 109.5
C48 C50 P2 116(7)
C48 C50 H50A 108.9
P2 C50 H50A 109.0
C48 C50 H50B 107.5
P2 C50 H50B 107.6
H50A C50 H50B 107.2
C39 C51 H51A 109.5
C39 C51 H51B 109.4
H51A C51 H51B 109.5
C39 C51 H51C 109.5
H51A C51 H51C 109.5
H51B C51 H51C 109.5
C55 C52 P3 148(5)
C55 C52 H52A 99.7
P3 C52 H52A 99.8
C55 C52 H52B 99.9
P3 C52 H52B 99.8
H52A C52 H52B 104.1
C36 C53 H53A 109.4
C36 C53 H53B 109.4
H53A C53 H53B 109.5
C36 C53 H53C 109.5
H53A C53 H53C 109.5
H53B C53 H53C 109.5
C33 C54 H54A 109.5
C33 C54 H54B 109.5
H54A C54 H54B 109.5
C33 C54 H54C 109.4
H54A C54 H54C 109.5
H54B C54 H54C 109.5
C52 C55 H55A 109.4
C52 C55 H55B 109.6
H55A C55 H55B 109.5
C52 C55 H55C 109.4
H55A C55 H55C 109.5
H55B C55 H55C 109.5
C45 C56 P1 107.1(14)
C45 C56 H56A 110.3
P1 C56 H56A 110.3
C45 C56 H56B 110.3
P1 C56 H56B 110.3
H56A C56 H56B 108.5
C29 C57 P4 101.3(17)
C29 C57 H57A 111.5
P4 C57 H57A 111.4
C29 C57 H57B 111.5
P4 C57 H57B 111.5
H57A C57 H57B 109.3
C59 C58 P2 49.6(15)
C58 C59 P2 81(3)

loop_
_geom_bond_atom_site_label_1
_geom_bond_atom_site_label_2
_geom_bond_distance
Pt1 C18 1.983(14)
Pt1 P5 2.287(4)
Pt1 P4 2.300(4)
Pt1 I1 2.6463(12)
Pt2 C21 1.960(13)
Pt2 P3 2.297(5)
Pt2 P6 2.314(4)
Pt2 I3 2.6497(14)
Pt3 C4 1.957(15)
Pt3 P1 2.292(5)
Pt3 P2 2.301(5)
Pt3 I2 2.6449(14)
P1 C35 1.77(2)
P1 C33 1.79(2)
P1 C56 1.88(2)
P2 C50 1.48(4)
P2 C59 1.79(3)
P2 C58 2.32(5)
P3 C52 1.72(3)
P3 C42 1.84(4)
P3 C31 1.81(4)
P4 C57 1.79(2)
P4 C39 1.782(19)
P4 C37 1.85(3)
P5 C40 1.74(2)
P5 C25 1.82(2)
P5 C36 1.832(18)
P6 C28 1.76(2)
P6 C22 1.821(14)
P6 C47 1.82(2)
N1 C3 1.401(15)
N1 C12 1.429(14)
N1 C16 1.453(15)
C1 C27 1.325(16)
C1 C8 1.354(16)
C1 H1 0.9300
C2 C3 1.380(15)
C2 C6 1.376(16)
C2 H2 0.9300
C3 C7 1.393(16)
C4 C5 1.187(17)
C5 C23 1.450(19)
C6 C23 1.361(17)
C6 H6 0.9300
C7 C19 1.373(17)
C7 H7 0.9300
C8 C15 1.389(15)
C8 C10 1.452(18)
C9 C12 1.380(15)
C9 C17 1.373(16)
C9 H9 0.9300
C10 C21 1.190(15)
C11 C18 1.177(17)
C11 C20 1.453(19)
C12 C24 1.387(17)
C13 C24 1.358(17)
C13 C20 1.378(17)
C13 H13 0.9300
C14 C16 1.342(17)
C14 C15 1.361(17)
C14 H14 0.9300
C15 H15 0.9300
C16 C27 1.338(17)
C17 C20 1.354(17)
C17 H17 0.9300
C19 C23 1.410(18)
C19 H19 0.9300
C22 C26 1.518(19)
C22 H22A 0.9700
C22 H22B 0.9700
C24 H24 0.9300
C25 C38 1.46(3)
C25 H25A 0.9700
C25 H25B 0.9700
C26 H26A 0.9600
C26 H26B 0.9600
C26 H26C 0.9600
C27 H27 0.9300
C28 C32 1.53(3)
C28 H28A 0.9700
C28 H28B 0.9700
C29 C57 1.82(4)
C29 H29A 0.9600
C29 H29B 0.9600
C29 H29C 0.9600
C30 C47 1.47(3)
C30 H30A 0.9600
C30 H30B 0.9600
C30 H30C 0.9600
C31 C49 0.99(7)
C31 H31A 0.9700
C31 H31B 0.9700
C32 H32A 0.9600
C32 H32B 0.9600
C32 H32C 0.9600
C33 C54 1.54(3)
C33 H33A 0.9700
C33 H33B 0.9700
C34 C37 1.59(3)
C34 H34A 0.9600
C34 H34B 0.9600
C34 H34C 0.9600
C35 C44 1.56(3)
C35 H35A 0.9700
C35 H35B 0.9700
C36 C53 1.56(3)
C36 H36A 0.9700
C36 H36B 0.9700
C37 H37A 0.9700
C37 H37B 0.9700
C38 H38A 0.9600
C38 H38B 0.9600
C38 H38C 0.9600
C39 C51 1.49(2)
C39 H39A 0.9700
C39 H39B 0.9700
C40 C46 1.05(3)
C40 H40A 0.9700
C40 H40B 0.9700
C41 C42 1.35(4)
C41 H41A 0.9600
C41 H41B 0.9600
C41 H41C 0.9600
C42 H42A 0.9700
C42 H42B 0.9700
C44 H44A 0.9600
C44 H44B 0.9600
C44 H44C 0.9600
C45 C56 1.66(3)
C45 H45A 0.9600
C45 H45B 0.9600
C45 H45C 0.9600
C46 H46A 0.9600
C46 H46B 0.9600
C46 H46C 0.9600
C47 H47A 0.9700
C47 H47B 0.9700
C48 C50 1.37(8)
C48 H48A 0.9600
C48 H48B 0.9600
C48 H48C 0.9600
C49 H49A 0.9600
C49 H49B 0.9600
C49 H49C 0.9600
C50 H50A 0.9700
C50 H50B 0.9700
C51 H51A 0.9600
C51 H51B 0.9600
C51 H51C 0.9600
C52 C55 0.97(4)
C52 H52A 0.9700
C52 H52B 0.9700
C53 H53A 0.9600
C53 H53B 0.9600
C53 H53C 0.9600
C54 H54A 0.9600
C54 H54B 0.9600
C54 H54C 0.9600
C55 H55A 0.9600
C55 H55B 0.9600
C55 H55C 0.9600
C56 H56A 0.9700
C56 H56B 0.9700
C57 H57A 0.9700
C57 H57B 0.9700
C58 C59 1.79(6)
